data_4071255
loop_
_publ_author_name
'Mikhel, Igor S.'
'R\"uegger, Heinz'
'Butti, Pietro'
'Camponovo, Francesco'
'Huber, Dominik'
'Mezzetti, Antonio'

_publ_section_title
;
 A Chiral Phosphoramidite beyond Monodentate Coordination: Secondary
 \p-Interactions Turn a Dangling Aryl into a Two-, Four-, or Six-Electron
 Donor in d6and d8Complexes
;
_journal_issue 13
_journal_name_full Organometallics
_journal_page_first 2937
_journal_paper_doi 10.1021/om800064r
_journal_volume 27
_journal_year 2008
_chemical_absolute_configuration rm
_chemical_formula_moiety 'C39 H35 F6 N O2 P Pd Sb'
_chemical_formula_sum 'C39 H35 F6 N O2 P Pd Sb'
_chemical_formula_weight 922.80
_chemical_melting_point ?
_chemical_name_common '[Pd(allyl)(1,2-eta-P*,kP)]SbF6 (3a)'
_chemical_name_systematic
; 
 ? 
;
_space_group_IT_number 19
_symmetry_cell_setting orthorhombic
_symmetry_Int_Tables_number 19
_symmetry_space_group_name_Hall 'P 2ac 2ab'
_symmetry_space_group_name_H-M 'P 21 21 21'
_atom_sites_solution_hydrogens geom
_atom_sites_solution_primary direct
_atom_sites_solution_secondary difmap
_audit_creation_method SHELXL-97
_cell_angle_alpha 90.00
_cell_angle_beta 90.00
_cell_angle_gamma 90.00
_cell_formula_units_Z 4
_cell_length_a 11.1708(3)
_cell_length_b 14.5431(4)
_cell_length_c 21.6740(6)
_cell_measurement_reflns_used 8767
_cell_measurement_temperature 200(2)
_cell_measurement_theta_max 28.28
_cell_measurement_theta_min 2.30
_cell_volume 3521.12(17)
_computing_cell_refinement 'Bruker SMART'
_computing_data_collection 'Bruker SMART'
_computing_data_reduction 'Bruker SAINT'
_computing_molecular_graphics 'Bruker SHELXTL'
_computing_publication_material 'Bruker SHELXTL'
_computing_structure_refinement 'SHELXL-97 (Sheldrick, 1997)'
_computing_structure_solution 'SHELXS-97 (Sheldrick, 1990)'
_diffrn_ambient_temperature 200(2)
_diffrn_measured_fraction_theta_full 1.000
_diffrn_measured_fraction_theta_max 1.000
_diffrn_measurement_device_type 'CCD area detector'
_diffrn_measurement_method 'phi and omega scans'
_diffrn_radiation_monochromator graphite
_diffrn_radiation_source 'sealed tube'
_diffrn_radiation_type MoK\a
_diffrn_radiation_wavelength 0.71073
_diffrn_reflns_av_R_equivalents 0.0322
_diffrn_reflns_av_sigmaI/netI 0.0186
_diffrn_reflns_limit_h_max 14
_diffrn_reflns_limit_h_min -14
_diffrn_reflns_limit_k_max 19
_diffrn_reflns_limit_k_min -19
_diffrn_reflns_limit_l_max 28
_diffrn_reflns_limit_l_min -28
_diffrn_reflns_number 65196
_diffrn_reflns_theta_full 28.30
_diffrn_reflns_theta_max 28.30
_diffrn_reflns_theta_min 1.69
_exptl_absorpt_coefficient_mu 1.392
_exptl_absorpt_correction_T_max 0.7653
_exptl_absorpt_correction_T_min 0.5463
_exptl_absorpt_correction_type empirical
_exptl_absorpt_process_details 'Sadabs vers. 2.03'
_exptl_crystal_colour green
_exptl_crystal_density_diffrn 1.741
_exptl_crystal_density_method 'not measured'
_exptl_crystal_description Needle
_exptl_crystal_F_000 1832
_exptl_crystal_size_max 0.49
_exptl_crystal_size_mid 0.38
_exptl_crystal_size_min 0.20
_refine_diff_density_max 0.858
_refine_diff_density_min -0.370
_refine_diff_density_rms 0.060
_refine_ls_abs_structure_details 'Flack H D (1983), Acta Cryst. A39, 876-881'
_refine_ls_abs_structure_Flack -0.002(10)
_refine_ls_extinction_method none
_refine_ls_goodness_of_fit_ref 1.035
_refine_ls_hydrogen_treatment riding
_refine_ls_matrix_type full
_refine_ls_number_parameters 460
_refine_ls_number_reflns 8751
_refine_ls_number_restraints 0
_refine_ls_restrained_S_all 1.035
_refine_ls_R_factor_all 0.0213
_refine_ls_R_factor_gt 0.0207
_refine_ls_shift/su_max 0.003
_refine_ls_shift/su_mean 0.000
_refine_ls_structure_factor_coef Fsqd
_refine_ls_weighting_details 'calc w=1/[\s^2^(Fo^2^)+(0.0335P)^2^+1.0197P] where P=(Fo^2^+2Fc^2^)/3'
_refine_ls_weighting_scheme calc
_refine_ls_wR_factor_gt 0.0542
_refine_ls_wR_factor_ref 0.0546
_reflns_number_gt 8571
_reflns_number_total 8751
_reflns_threshold_expression >2sigma(I)
_cod_data_source_file om800064r-file002.cif
_cod_data_source_block 3a
_cod_depositor_comments
;
The following automatic conversions were performed:

'_chemical_melting_point' value 'not measured' was changed to '?' -
the value is undefined or not given.

'_symmetry_cell_setting' value
'Orthorhombic' changed to 'orthorhombic' according to
/home/saulius/struct/CIF-dictionaries/cif_core.dic dictionary named
'cif_core.dic' version 2.4.1 from 2010-06-29.

Automatic conversion script
Id: cif_fix_values 1715 2011-07-08 13:25:40Z adriana 
;
_cod_database_code 4071255

loop_
_symmetry_equiv_pos_as_xyz
'x, y, z'
'-x+1/2, -y, z+1/2'
'-x, y+1/2, -z+1/2'
'x+1/2, -y+1/2, -z'

loop_
_atom_site_label
_atom_site_type_symbol
_atom_site_fract_x
_atom_site_fract_y
_atom_site_fract_z
_atom_site_U_iso_or_equiv
_atom_site_adp_type
_atom_site_occupancy
_atom_site_symmetry_multiplicity
_atom_site_calc_flag
_atom_site_refinement_flags
Pd1 Pd 0.751648(14) 0.605274(10) 0.825489(7) 0.02575(4) Uani 1 1 d .
P1 P 0.58495(4) 0.69296(3) 0.83081(2) 0.02080(8) Uani 1 1 d .
O1 O 0.54775(14) 0.70054(9) 0.90317(6) 0.0251(3) Uani 1 1 d .
O2 O 0.57888(13) 0.80045(9) 0.81087(6) 0.0236(3) Uani 1 1 d .
N1 N 0.47941(15) 0.65255(11) 0.78651(8) 0.0225(3) Uani 1 1 d .
C1 C 0.49160(18) 0.85558(14) 0.92793(9) 0.0229(4) Uani 1 1 d .
C2 C 0.46302(18) 0.76340(14) 0.92498(9) 0.0241(4) Uani 1 1 d .
C3 C 0.3542(2) 0.72688(15) 0.94590(10) 0.0308(4) Uani 1 1 d .
H3A H 0.3397 0.6626 0.9437 0.037 Uiso 1 1 calc R
C4 C 0.2695(2) 0.78455(15) 0.96944(11) 0.0342(5) Uani 1 1 d .
H4A H 0.1953 0.7603 0.9834 0.041 Uiso 1 1 calc R
C5 C 0.2912(2) 0.88076(15) 0.97330(10) 0.0293(4) Uani 1 1 d .
C6 C 0.2035(2) 0.94024(17) 0.99880(12) 0.0374(5) Uani 1 1 d .
H6A H 0.1298 0.9156 1.0132 0.045 Uiso 1 1 calc R
C7 C 0.2242(2) 1.03255(17) 1.00278(12) 0.0393(5) Uani 1 1 d .
H7A H 0.1653 1.0719 1.0201 0.047 Uiso 1 1 calc R
C8 C 0.3326(2) 1.06919(16) 0.98128(12) 0.0350(5) Uani 1 1 d .
H8A H 0.3465 1.1335 0.9844 0.042 Uiso 1 1 calc R
C9 C 0.4187(2) 1.01376(14) 0.95590(9) 0.0281(4) Uani 1 1 d .
H9A H 0.4902 1.0404 0.9404 0.034 Uiso 1 1 calc R
C10 C 0.40271(19) 0.91731(13) 0.95247(9) 0.0242(4) Uani 1 1 d .
C11 C 0.61011(17) 0.88740(13) 0.90439(8) 0.0222(3) Uani 1 1 d .
C12 C 0.64680(17) 0.86250(13) 0.84568(9) 0.0228(3) Uani 1 1 d .
C13 C 0.75040(19) 0.89728(13) 0.81724(9) 0.0270(4) Uani 1 1 d .
H13A H 0.7681 0.8824 0.7755 0.032 Uiso 1 1 calc R
C14 C 0.8253(2) 0.95263(15) 0.85033(11) 0.0307(4) Uani 1 1 d .
H14A H 0.8947 0.9774 0.8313 0.037 Uiso 1 1 calc R
C15 C 0.80038(19) 0.97346(14) 0.91278(10) 0.0276(4) Uani 1 1 d .
C16 C 0.8825(2) 1.02503(16) 0.94882(12) 0.0367(5) Uani 1 1 d .
H16A H 0.9551 1.0458 0.9308 0.044 Uiso 1 1 calc R
C17 C 0.8586(2) 1.04510(17) 1.00898(13) 0.0397(6) Uani 1 1 d .
H17A H 0.9141 1.0800 1.0325 0.048 Uiso 1 1 calc R
C18 C 0.7518(3) 1.01425(15) 1.03616(10) 0.0371(5) Uani 1 1 d .
H18A H 0.7353 1.0290 1.0780 0.045 Uiso 1 1 calc R
C19 C 0.6713(2) 0.96316(15) 1.00307(9) 0.0290(4) Uani 1 1 d .
H19A H 0.6006 0.9416 1.0226 0.035 Uiso 1 1 calc R
C20 C 0.69184(19) 0.94188(13) 0.94016(9) 0.0242(4) Uani 1 1 d .
C21 C 0.37648(17) 0.70576(14) 0.76059(10) 0.0262(4) Uani 1 1 d .
H21A H 0.3828 0.7695 0.7776 0.031 Uiso 1 1 calc R
C22 C 0.2554(2) 0.66835(18) 0.78104(11) 0.0373(5) Uani 1 1 d .
H22A H 0.2529 0.6651 0.8262 0.056 Uiso 1 1 calc R
H22B H 0.2438 0.6067 0.7638 0.056 Uiso 1 1 calc R
H22C H 0.1917 0.7092 0.7663 0.056 Uiso 1 1 calc R
C23 C 0.39109(19) 0.71401(13) 0.69066(10) 0.0262(4) Uani 1 1 d .
C24 C 0.2979(2) 0.69822(17) 0.64955(12) 0.0377(5) Uani 1 1 d .
H24A H 0.2224 0.6782 0.6646 0.045 Uiso 1 1 calc R
C25 C 0.3144(3) 0.71150(19) 0.58625(13) 0.0468(7) Uani 1 1 d .
H25A H 0.2497 0.7009 0.5587 0.056 Uiso 1 1 calc R
C26 C 0.4230(3) 0.73964(16) 0.56364(11) 0.0420(6) Uani 1 1 d .
H26A H 0.4336 0.7487 0.5206 0.050 Uiso 1 1 calc R
C27 C 0.5172(2) 0.75483(16) 0.60385(11) 0.0369(5) Uani 1 1 d .
H27A H 0.5930 0.7734 0.5884 0.044 Uiso 1 1 calc R
C28 C 0.50062(18) 0.74278(14) 0.66701(10) 0.0293(4) Uani 1 1 d .
H28A H 0.5652 0.7544 0.6944 0.035 Uiso 1 1 calc R
C29 C 0.48352(19) 0.55206(13) 0.77368(10) 0.0263(4) Uani 1 1 d .
H29A H 0.4328 0.5416 0.7363 0.032 Uiso 1 1 calc R
C30 C 0.4267(2) 0.49653(15) 0.82577(12) 0.0385(5) Uani 1 1 d .
H30A H 0.3466 0.5206 0.8345 0.058 Uiso 1 1 calc R
H30B H 0.4764 0.5014 0.8629 0.058 Uiso 1 1 calc R
H30C H 0.4207 0.4319 0.8134 0.058 Uiso 1 1 calc R
C31 C 0.60934(19) 0.51818(13) 0.75733(10) 0.0262(4) Uani 1 1 d .
C32 C 0.6740(2) 0.45718(15) 0.79517(11) 0.0308(4) Uani 1 1 d .
H32A H 0.6266 0.4234 0.8271 0.037 Uiso 1 1 calc R
C33 C 0.7749(2) 0.41118(16) 0.77166(12) 0.0380(5) Uani 1 1 d .
H33A H 0.8169 0.3687 0.7969 0.046 Uiso 1 1 calc R
C34 C 0.8134(2) 0.42736(17) 0.71206(13) 0.0387(5) Uani 1 1 d .
H34A H 0.8806 0.3952 0.6961 0.046 Uiso 1 1 calc R
C35 C 0.7538(2) 0.49043(16) 0.67593(10) 0.0366(5) Uani 1 1 d .
H35A H 0.7819 0.5031 0.6355 0.044 Uiso 1 1 calc R
C36 C 0.6539(2) 0.53539(16) 0.69767(11) 0.0344(5) Uani 1 1 d .
H36A H 0.6143 0.5788 0.6720 0.041 Uiso 1 1 calc R
C37 C 0.8694(2) 0.69864(19) 0.86881(13) 0.0408(5) Uani 1 1 d .
H37A H 0.9087 0.7441 0.8416 0.049 Uiso 1 1 calc R
H37B H 0.8416 0.7253 0.9083 0.049 Uiso 1 1 calc R
C38 C 0.9223(3) 0.6144(3) 0.87226(19) 0.0660(9) Uani 1 1 d .
H38A H 0.9249 0.5864 0.9144 0.079 Uiso 1 1 calc R
C39 C 0.9435(3) 0.5582(3) 0.8270(2) 0.0693(11) Uani 1 1 d .
H39A H 0.9580 0.4931 0.8380 0.083 Uiso 1 1 calc R
H39B H 0.9959 0.5811 0.7935 0.083 Uiso 1 1 calc R
Sb1 Sb 0.090547(12) 0.263227(11) 0.841526(7) 0.03358(4) Uani 1 1 d .
F1 F 0.1740(2) 0.2385(3) 0.91285(9) 0.1160(13) Uani 1 1 d .
F2 F 0.1543(2) 0.38157(14) 0.83721(11) 0.0791(6) Uani 1 1 d .
F3 F -0.03763(17) 0.30792(17) 0.88744(10) 0.0689(6) Uani 1 1 d .
F4 F 0.21740(13) 0.22190(14) 0.79286(8) 0.0529(4) Uani 1 1 d .
F5 F 0.00796(16) 0.28961(16) 0.76853(8) 0.0643(5) Uani 1 1 d .
F6 F 0.0220(3) 0.14685(15) 0.83935(17) 0.1040(10) Uani 1 1 d .

loop_
_atom_site_aniso_label
_atom_site_aniso_U_11
_atom_site_aniso_U_22
_atom_site_aniso_U_33
_atom_site_aniso_U_23
_atom_site_aniso_U_13
_atom_site_aniso_U_12
Pd1 0.02293(7) 0.02601(7) 0.02830(7) -0.00288(5) -0.00074(6) 0.00223(6)
P1 0.0224(2) 0.02013(19) 0.0198(2) -0.00170(15) -0.00120(18) 0.00058(17)
O1 0.0333(7) 0.0208(6) 0.0211(6) 0.0001(5) 0.0018(5) 0.0038(5)
O2 0.0293(7) 0.0204(6) 0.0213(6) 0.0000(5) -0.0020(5) -0.0022(5)
N1 0.0218(8) 0.0195(7) 0.0262(8) -0.0008(6) -0.0033(6) 0.0008(6)
C1 0.0247(9) 0.0236(9) 0.0203(8) 0.0010(7) 0.0007(7) 0.0017(7)
C2 0.0297(9) 0.0224(8) 0.0202(8) 0.0002(7) 0.0025(7) 0.0022(8)
C3 0.0389(11) 0.0231(9) 0.0304(10) 0.0015(8) 0.0075(8) -0.0047(8)
C4 0.0333(11) 0.0321(10) 0.0371(11) 0.0060(8) 0.0121(9) -0.0040(9)
C5 0.0312(10) 0.0287(10) 0.0279(9) 0.0046(8) 0.0058(8) 0.0024(8)
C6 0.0328(11) 0.0372(12) 0.0420(13) 0.0051(10) 0.0118(10) 0.0049(9)
C7 0.0394(13) 0.0360(12) 0.0427(12) 0.0013(9) 0.0117(10) 0.0135(9)
C8 0.0386(12) 0.0241(10) 0.0421(12) -0.0004(9) 0.0043(10) 0.0077(9)
C9 0.0291(10) 0.0248(9) 0.0304(9) 0.0010(7) 0.0011(8) 0.0019(8)
C10 0.0254(9) 0.0242(9) 0.0229(8) 0.0008(6) 0.0015(7) 0.0027(7)
C11 0.0243(9) 0.0198(8) 0.0225(8) -0.0008(7) -0.0006(7) 0.0008(7)
C12 0.0245(8) 0.0201(8) 0.0237(8) -0.0007(7) -0.0027(7) -0.0011(6)
C13 0.0293(9) 0.0252(8) 0.0267(9) -0.0001(7) 0.0046(8) -0.0013(8)
C14 0.0283(10) 0.0291(10) 0.0345(11) 0.0001(8) 0.0047(8) -0.0047(8)
C15 0.0281(10) 0.0219(9) 0.0329(10) -0.0023(8) -0.0044(8) 0.0009(8)
C16 0.0340(12) 0.0284(10) 0.0478(13) -0.0012(9) -0.0091(10) -0.0056(9)
C17 0.0434(13) 0.0290(11) 0.0467(13) -0.0063(10) -0.0213(11) -0.0016(9)
C18 0.0483(13) 0.0331(10) 0.0300(10) -0.0088(8) -0.0114(11) 0.0117(11)
C19 0.0322(11) 0.0283(10) 0.0264(10) -0.0033(8) -0.0033(8) 0.0057(8)
C20 0.0264(10) 0.0203(8) 0.0260(9) -0.0020(7) -0.0032(7) 0.0028(7)
C21 0.0224(9) 0.0252(9) 0.0310(10) -0.0002(7) -0.0039(7) 0.0023(7)
C22 0.0228(9) 0.0449(12) 0.0443(12) 0.0034(9) 0.0009(10) 0.0021(10)
C23 0.0284(10) 0.0182(8) 0.0319(10) 0.0012(7) -0.0057(8) 0.0025(7)
C24 0.0335(11) 0.0374(11) 0.0422(13) 0.0003(10) -0.0132(10) -0.0027(9)
C25 0.0572(16) 0.0434(14) 0.0398(13) -0.0036(11) -0.0236(12) -0.0004(12)
C26 0.0662(17) 0.0315(11) 0.0283(10) 0.0026(8) -0.0047(10) 0.0058(12)
C27 0.0465(13) 0.0304(11) 0.0338(11) 0.0037(9) 0.0014(9) 0.0051(10)
C28 0.0316(9) 0.0266(9) 0.0298(10) 0.0025(8) -0.0054(8) 0.0003(8)
C29 0.0300(10) 0.0195(9) 0.0293(10) -0.0008(7) -0.0019(8) -0.0018(7)
C30 0.0367(12) 0.0290(10) 0.0498(13) 0.0102(9) 0.0106(10) -0.0012(9)
C31 0.0310(10) 0.0182(8) 0.0296(9) -0.0008(7) -0.0003(8) 0.0004(7)
C32 0.0321(10) 0.0242(9) 0.0360(11) 0.0048(8) -0.0037(9) -0.0002(8)
C33 0.0323(12) 0.0307(11) 0.0509(13) 0.0060(9) -0.0017(9) 0.0052(9)
C34 0.0321(11) 0.0326(11) 0.0513(14) -0.0098(10) 0.0038(10) 0.0028(9)
C35 0.0380(11) 0.0389(11) 0.0328(10) -0.0071(8) 0.0060(11) -0.0008(10)
C36 0.0423(13) 0.0313(11) 0.0295(10) 0.0006(8) 0.0012(9) 0.0077(9)
C37 0.0329(11) 0.0447(13) 0.0447(13) -0.0089(11) -0.0063(10) -0.0050(10)
C38 0.0395(15) 0.074(2) 0.085(2) -0.0168(18) -0.0275(16) 0.0123(16)
C39 0.0300(13) 0.0627(19) 0.115(3) -0.030(2) -0.0067(17) 0.0124(12)
Sb1 0.02492(7) 0.04235(8) 0.03346(7) 0.00495(6) 0.00273(5) 0.00330(6)
F1 0.0797(15) 0.230(4) 0.0386(10) 0.0390(16) 0.0002(10) 0.066(2)
F2 0.0925(15) 0.0619(12) 0.0830(14) -0.0277(11) 0.0166(13) -0.0326(11)
F3 0.0449(10) 0.1010(16) 0.0608(11) -0.0116(11) 0.0199(8) 0.0168(10)
F4 0.0332(7) 0.0724(11) 0.0532(9) 0.0058(8) 0.0114(6) 0.0149(8)
F5 0.0451(9) 0.0996(16) 0.0481(9) -0.0115(10) -0.0165(8) 0.0243(10)
F6 0.0976(18) 0.0500(11) 0.164(3) 0.0068(15) 0.062(2) -0.0214(11)

loop_
_atom_type_symbol
_atom_type_description
_atom_type_scat_dispersion_real
_atom_type_scat_dispersion_imag
_atom_type_scat_source
C C 0.0033 0.0016 'International Tables Vol C Tables 4.2.6.8 and 6.1.1.4'
H H 0.0000 0.0000 'International Tables Vol C Tables 4.2.6.8 and 6.1.1.4'
N N 0.0061 0.0033 'International Tables Vol C Tables 4.2.6.8 and 6.1.1.4'
O O 0.0106 0.0060 'International Tables Vol C Tables 4.2.6.8 and 6.1.1.4'
F F 0.0171 0.0103 'International Tables Vol C Tables 4.2.6.8 and 6.1.1.4'
P P 0.1023 0.0942 'International Tables Vol C Tables 4.2.6.8 and 6.1.1.4'
Pd Pd -0.9988 1.0072 'International Tables Vol C Tables 4.2.6.8 and 6.1.1.4'
Sb Sb -0.5866 1.5461 'International Tables Vol C Tables 4.2.6.8 and 6.1.1.4'

loop_
_geom_angle_atom_site_label_1
_geom_angle_atom_site_label_2
_geom_angle_atom_site_label_3
_geom_angle
C37 Pd1 C38 37.15(12)
C37 Pd1 C39 66.14(11)
C38 Pd1 C39 34.15(14)
C37 Pd1 P1 97.34(7)
C38 Pd1 P1 131.89(10)
C39 Pd1 P1 162.89(9)
C37 Pd1 C32 156.82(9)
C38 Pd1 C32 119.94(11)
C39 Pd1 C32 94.30(10)
P1 Pd1 C32 102.79(6)
C37 Pd1 C31 168.53(9)
C38 Pd1 C31 149.77(11)
C39 Pd1 C31 117.25(10)
P1 Pd1 C31 78.06(5)
C32 Pd1 C31 33.13(7)
O2 P1 O1 100.41(7)
O2 P1 N1 99.21(8)
O1 P1 N1 114.06(9)
O2 P1 Pd1 124.35(6)
O1 P1 Pd1 107.34(6)
N1 P1 Pd1 111.25(6)
C2 O1 P1 122.91(12)
C12 O2 P1 117.05(12)
C29 N1 C21 117.50(16)
C29 N1 P1 116.21(14)
C21 N1 P1 126.21(13)
C2 C1 C10 117.60(18)
C2 C1 C11 119.39(18)
C10 C1 C11 122.99(18)
C1 C2 O1 119.63(18)
C1 C2 C3 123.63(19)
O1 C2 C3 116.65(18)
C4 C3 C2 119.3(2)
C3 C4 C5 120.6(2)
C6 C5 C4 120.3(2)
C6 C5 C10 119.9(2)
C4 C5 C10 119.77(19)
C7 C6 C5 120.4(2)
C6 C7 C8 120.0(2)
C9 C8 C7 121.0(2)
C8 C9 C10 121.0(2)
C9 C10 C5 117.54(19)
C9 C10 C1 123.4(2)
C5 C10 C1 119.09(18)
C12 C11 C20 116.88(18)
C12 C11 C1 119.71(17)
C20 C11 C1 123.40(17)
C11 C12 O2 120.22(17)
C11 C12 C13 123.54(18)
O2 C12 C13 116.23(17)
C14 C13 C12 119.11(18)
C13 C14 C15 120.6(2)
C14 C15 C16 120.8(2)
C14 C15 C20 119.77(19)
C16 C15 C20 119.4(2)
C17 C16 C15 120.9(2)
C16 C17 C18 120.0(2)
C19 C18 C17 120.8(2)
C18 C19 C20 121.1(2)
C19 C20 C15 117.88(19)
C19 C20 C11 122.50(19)
C15 C20 C11 119.57(18)
N1 C21 C22 112.85(17)
N1 C21 C23 109.32(16)
C22 C21 C23 114.28(18)
C24 C23 C28 118.2(2)
C24 C23 C21 122.9(2)
C28 C23 C21 118.87(18)
C23 C24 C25 120.6(2)
C26 C25 C24 120.5(2)
C25 C26 C27 119.7(2)
C26 C27 C28 119.9(2)
C23 C28 C27 121.1(2)
N1 C29 C30 111.63(18)
N1 C29 C31 112.81(17)
C30 C29 C31 112.49(17)
C32 C31 C36 117.8(2)
C32 C31 C29 122.62(19)
C36 C31 C29 118.68(19)
C32 C31 Pd1 69.54(12)
C36 C31 Pd1 103.11(15)
C29 C31 Pd1 106.41(12)
C33 C32 C31 120.0(2)
C33 C32 Pd1 103.59(15)
C31 C32 Pd1 77.33(12)
C34 C33 C32 120.5(2)
C35 C34 C33 119.6(2)
C36 C35 C34 120.9(2)
C35 C36 C31 121.1(2)
C38 C37 Pd1 73.52(17)
C39 C38 C37 127.1(4)
C39 C38 Pd1 76.60(19)
C37 C38 Pd1 69.34(15)
C38 C39 Pd1 69.25(18)
F1 Sb1 F6 92.98(17)
F1 Sb1 F3 90.49(10)
F6 Sb1 F3 90.84(11)
F1 Sb1 F2 91.66(15)
F6 Sb1 F2 175.29(15)
F3 Sb1 F2 89.91(11)
F1 Sb1 F4 91.57(9)
F6 Sb1 F4 90.30(10)
F3 Sb1 F4 177.59(10)
F2 Sb1 F4 88.78(10)
F1 Sb1 F5 179.01(13)
F6 Sb1 F5 87.83(14)
F3 Sb1 F5 90.07(9)
F2 Sb1 F5 87.52(11)
F4 Sb1 F5 87.85(8)

loop_
_geom_bond_atom_site_label_1
_geom_bond_atom_site_label_2
_geom_bond_distance
Pd1 C37 2.111(2)
Pd1 C38 2.163(3)
Pd1 C39 2.250(3)
Pd1 P1 2.2598(5)
Pd1 C32 2.413(2)
Pd1 C31 2.513(2)
P1 O2 1.6233(14)
P1 O1 1.6262(14)
P1 N1 1.6301(17)
O1 C2 1.398(2)
O2 C12 1.400(2)
N1 C29 1.488(2)
N1 C21 1.495(2)
C1 C2 1.380(3)
C1 C10 1.440(3)
C1 C11 1.492(3)
C2 C3 1.402(3)
C3 C4 1.364(3)
C4 C5 1.423(3)
C5 C6 1.420(3)
C5 C10 1.427(3)
C6 C7 1.365(4)
C7 C8 1.403(4)
C8 C9 1.370(3)
C9 C10 1.416(3)
C11 C12 1.385(3)
C11 C20 1.436(3)
C12 C13 1.405(3)
C13 C14 1.365(3)
C14 C15 1.415(3)
C15 C16 1.419(3)
C15 C20 1.426(3)
C16 C17 1.363(4)
C17 C18 1.403(4)
C18 C19 1.369(3)
C19 C20 1.417(3)
C21 C22 1.524(3)
C21 C23 1.529(3)
C23 C24 1.389(3)
C23 C28 1.391(3)
C24 C25 1.398(4)
C25 C26 1.371(4)
C26 C27 1.384(4)
C27 C28 1.392(3)
C29 C30 1.526(3)
C29 C31 1.531(3)
C31 C32 1.408(3)
C31 C36 1.408(3)
C32 C33 1.407(3)
C33 C34 1.382(4)
C34 C35 1.378(4)
C35 C36 1.376(3)
C37 C38 1.362(5)
C38 C39 1.298(5)
Sb1 F1 1.8404(19)
Sb1 F6 1.858(2)
Sb1 F3 1.8609(17)
Sb1 F2 1.865(2)
Sb1 F4 1.8660(15)
Sb1 F5 1.8711(17)
